data_7035085
loop_
_publ_author_name
'Mart\'inez-Espada, Noelia'
'Mena, Miguel'
'P\'erez-Redondo, Adri\'an'
'Varela-Izquierdo, V\'ictor'
'Y\'elamos, Carlos'

_publ_section_title
;
 Heterometallic complexes with cube-type [MTi3N4] cores containing Group
 10 metals in a variety of oxidation states.
;
_journal_issue 21
_journal_name_full 'Dalton transactions (Cambridge, England : 2003)'
_journal_page_first 9782
_journal_page_last 9794
_journal_paper_doi 10.1039/c5dt01200g
_journal_volume 44
_journal_year 2015
_chemical_compound_source 'synthesis as described'
_chemical_formula_moiety 'C30 H48 I2 N4 Pd Ti3, I2, 0.75(C7 H8)'
_chemical_formula_sum 'C35.25 H54 I4 N4 Pd Ti3'
_chemical_formula_weight 1291.52
_chemical_properties_physical 'Air-sensitive, Moisture-sensitive, Oxygen-sensitive'
_space_group_crystal_system monoclinic
_space_group_IT_number 14
_space_group_name_Hall '-P 2ybc'
_space_group_name_H-M_alt 'P 1 21/c 1'
_symmetry_space_group_name_Hall '-P 2ybc'
_symmetry_space_group_name_H-M 'P 1 21/c 1'
_atom_sites_solution_hydrogens geom
_atom_sites_solution_primary direct
_atom_sites_solution_secondary direct
_audit_conform_dict_location ftp://ftp.iucr.org/pub/cif_core.dic
_audit_conform_dict_name cif_core.dic
_audit_conform_dict_version 2.4.3
_audit_creation_date 2015-02-05T17:03:32-00:00
_audit_creation_method 'WinGX routine CIF_UPDATE'
_audit_update_record
;
2015-03-18 deposited with the CCDC.
2015-04-15 downloaded from the CCDC.
;
_cell_angle_alpha 90
_cell_angle_beta 101.86(3)
_cell_angle_gamma 90
_cell_formula_units_Z 8
_cell_length_a 19.257(5)
_cell_length_b 21.230(2)
_cell_length_c 22.053(8)
_cell_measurement_reflns_used 978
_cell_measurement_temperature 200(2)
_cell_measurement_theta_max 21
_cell_measurement_theta_min 3
_cell_measurement_wavelength 0.71073
_cell_volume 8823(4)
_computing_cell_refinement 'Dirax/lsq (Duisenberg & Schreurs, 1989-2000)'
_computing_data_collection 'Collect (Bruker AXS BV, 1997-2004)'
_computing_data_reduction 'EvalCCD (Duisenberg & Schreurs 1990-2000)'
_computing_molecular_graphics 'ORTEP-3 for Windows (Farrugia, 2012)'
_computing_publication_material 'WinGX publication routines (Farrugia, 2012)'
_computing_structure_refinement 'SHELXL-2014/7 (Sheldrick, 2014)'
_computing_structure_solution 'SHELXS-2013 (Sheldrick, 2008)'
_diffrn_ambient_temperature 200(2)
_diffrn_detector 'CCD plate'
_diffrn_detector_area_resol_mean 9
_diffrn_measured_fraction_theta_full 0.998
_diffrn_measured_fraction_theta_max 0.998
_diffrn_measurement_device '95mm CCD camera on \k-goniostat'
_diffrn_measurement_device_type KappaCCD
_diffrn_measurement_method 'CCD rotation images, thick slices'
_diffrn_orient_matrix_UB_11 0.01
_diffrn_orient_matrix_UB_12 0
_diffrn_orient_matrix_UB_13 0
_diffrn_orient_matrix_UB_21 0
_diffrn_orient_matrix_UB_22 0.01
_diffrn_orient_matrix_UB_23 0
_diffrn_orient_matrix_UB_31 0
_diffrn_orient_matrix_UB_32 0
_diffrn_orient_matrix_UB_33 0.01
_diffrn_radiation_monochromator 'horizonally mounted graphite crystal'
_diffrn_radiation_probe x-ray
_diffrn_radiation_type MoK\a
_diffrn_radiation_wavelength 0.71073
_diffrn_reflns_av_R_equivalents 0.1275
_diffrn_reflns_av_unetI/netI 0.0367
_diffrn_reflns_laue_measured_fraction_full 0.998
_diffrn_reflns_laue_measured_fraction_max 0.998
_diffrn_reflns_limit_h_max 23
_diffrn_reflns_limit_h_min -23
_diffrn_reflns_limit_k_max 25
_diffrn_reflns_limit_k_min -25
_diffrn_reflns_limit_l_max 26
_diffrn_reflns_limit_l_min -26
_diffrn_reflns_number 258793
_diffrn_reflns_point_group_measured_fraction_full 0.998
_diffrn_reflns_point_group_measured_fraction_max 0.998
_diffrn_reflns_theta_full 25
_diffrn_reflns_theta_max 25.241
_diffrn_reflns_theta_min 3.029
_diffrn_source 'Enraf Nonius FR590'
_diffrn_standards_number 0
_exptl_absorpt_coefficient_mu 3.752
_exptl_absorpt_correction_T_max 0.486
_exptl_absorpt_correction_T_min 0.394
_exptl_absorpt_correction_type multi-scan
_exptl_absorpt_process_details
;
 R.H. Blessing, Acta Cryst. (1995), A51, 33-38
;
_exptl_crystal_colour brown
_exptl_crystal_density_diffrn 1.944
_exptl_crystal_density_method 'not measured'
_exptl_crystal_description prism
_exptl_crystal_F_000 4940
_exptl_crystal_recrystallization_method 'Slow diffusion of toluene solutions of the starting materials'
_exptl_crystal_size_max 0.29
_exptl_crystal_size_mid 0.24
_exptl_crystal_size_min 0.24
_platon_squeeze_details
;
The asymmetric unit contains one and a half molecules of disordered toluene. 
These disordered molecules of solvent were found in the difference fourier map, 
but it was not possible to get a chemical sensible model for them, so Squeeze 
procedure was used to remove their contribution to the structure factors.
;
_refine_diff_density_max 1.408
_refine_diff_density_min -1.459
_refine_diff_density_rms 0.158
_refine_ls_extinction_method none
_refine_ls_goodness_of_fit_ref 1.113
_refine_ls_hydrogen_treatment constr
_refine_ls_matrix_type full
_refine_ls_number_constraints 0
_refine_ls_number_parameters 787
_refine_ls_number_reflns 15933
_refine_ls_number_restraints 110
_refine_ls_restrained_S_all 1.112
_refine_ls_R_factor_all 0.0793
_refine_ls_R_factor_gt 0.0429
_refine_ls_shift/su_max 0.03
_refine_ls_shift/su_mean 0
_refine_ls_structure_factor_coef Fsqd
_refine_ls_weighting_details 'w=1/[\s^2^(Fo^2^)+(0.0329P)^2^+66.6816P] where P=(Fo^2^+2Fc^2^)/3'
_refine_ls_weighting_scheme calc
_refine_ls_wR_factor_gt 0.091
_refine_ls_wR_factor_ref 0.1147
_reflns_Friedel_coverage 0
_reflns_number_gt 11268
_reflns_number_total 15933
_reflns_threshold_expression 'I > 2\s(I)'
_cod_data_source_file c5dt01200g2.cif
_cod_data_source_block 8
_cod_depositor_comments 'Adding full bibliography for 7035084--7035087.cif.'
_cod_database_code 7035085
_platon_squeeze_void_probe_radius 1.20

loop_
_space_group_symop_operation_xyz
'x, y, z'
'-x, y+1/2, -z+1/2'
'-x, -y, -z'
'x, -y-1/2, z-1/2'

loop_
_atom_site_label
_atom_site_type_symbol
_atom_site_fract_x
_atom_site_fract_y
_atom_site_fract_z
_atom_site_U_iso_or_equiv
_atom_site_adp_type
_atom_site_occupancy
_atom_site_site_symmetry_order
_atom_site_calc_flag
_atom_site_refinement_flags_posn
_atom_site_refinement_flags_adp
C11 C 0.1172(5) 0.3815(4) 0.6118(4) 0.0464(19) Uani 1 1 d . U
C12 C 0.1407(4) 0.3277(5) 0.6474(3) 0.0466(19) Uani 1 1 d . U
C13 C 0.1111(5) 0.2743(4) 0.6126(4) 0.0483(19) Uani 1 1 d . U
C14 C 0.0698(4) 0.2957(4) 0.5571(4) 0.0451(18) Uani 1 1 d . U
C15 C 0.0727(5) 0.3618(4) 0.5570(4) 0.048(2) Uani 1 1 d . U
C16 C 0.1350(8) 0.4482(5) 0.6305(6) 0.101(5) Uani 1 1 d . U
H16A H 0.1468 0.4713 0.5954 0.152 Uiso 1 1 calc R U
H16B H 0.1757 0.449 0.6654 0.152 Uiso 1 1 calc R U
H16C H 0.0941 0.4681 0.6428 0.152 Uiso 1 1 calc R U
C17 C 0.1876(6) 0.3270(8) 0.7117(4) 0.101(5) Uani 1 1 d . U
H17A H 0.1579 0.3248 0.7428 0.151 Uiso 1 1 calc R U
H17B H 0.2162 0.3656 0.718 0.151 Uiso 1 1 calc R U
H17C H 0.2191 0.2903 0.7159 0.151 Uiso 1 1 calc R U
C18 C 0.1168(7) 0.2071(5) 0.6335(7) 0.105(5) Uani 1 1 d . U
H18A H 0.0754 0.1961 0.6508 0.157 Uiso 1 1 calc R U
H18B H 0.1601 0.2015 0.6652 0.157 Uiso 1 1 calc R U
H18C H 0.1186 0.1797 0.5981 0.157 Uiso 1 1 calc R U
C19 C 0.0268(6) 0.2561(6) 0.5049(6) 0.088(4) Uani 1 1 d . U
H19A H 0.044 0.2126 0.5088 0.133 Uiso 1 1 calc R U
H19B H 0.0322 0.2733 0.4649 0.133 Uiso 1 1 calc R U
H19C H -0.0234 0.2571 0.5075 0.133 Uiso 1 1 calc R U
C20 C 0.0314(7) 0.4033(7) 0.5074(5) 0.097(4) Uani 1 1 d . U
H20A H -0.0166 0.4093 0.5147 0.146 Uiso 1 1 calc R U
H20B H 0.0288 0.3835 0.4668 0.146 Uiso 1 1 calc R U
H20C H 0.0551 0.4443 0.5082 0.146 Uiso 1 1 calc R U
C21 C 0.4477(4) 0.3575(4) 0.6508(3) 0.0384(19) Uani 1 1 d . .
C22 C 0.4702(4) 0.3100(4) 0.6144(3) 0.0406(19) Uani 1 1 d . .
C23 C 0.4446(5) 0.2512(4) 0.6312(4) 0.046(2) Uani 1 1 d . .
C24 C 0.4071(4) 0.2628(4) 0.6787(3) 0.0401(19) Uani 1 1 d . .
C25 C 0.4094(4) 0.3286(4) 0.6903(3) 0.0363(18) Uani 1 1 d . .
C26 C 0.4645(5) 0.4263(4) 0.6488(4) 0.049(2) Uani 1 1 d . .
H26A H 0.4226 0.4511 0.6524 0.074 Uiso 1 1 calc R U
H26B H 0.4783 0.4362 0.6095 0.074 Uiso 1 1 calc R U
H26C H 0.5037 0.4367 0.6833 0.074 Uiso 1 1 calc R U
C27 C 0.5171(5) 0.3200(5) 0.5690(4) 0.056(2) Uani 1 1 d . .
H27A H 0.5175 0.3648 0.5583 0.084 Uiso 1 1 calc R U
H27B H 0.4992 0.2954 0.5314 0.084 Uiso 1 1 calc R U
H27C H 0.5655 0.3064 0.5874 0.084 Uiso 1 1 calc R U
C28 C 0.4564(6) 0.1875(4) 0.6044(5) 0.066(3) Uani 1 1 d . .
H28A H 0.4926 0.1644 0.6339 0.099 Uiso 1 1 calc R U
H28B H 0.4726 0.1932 0.5654 0.099 Uiso 1 1 calc R U
H28C H 0.4119 0.1637 0.5967 0.099 Uiso 1 1 calc R U
C29 C 0.3754(6) 0.2132(4) 0.7136(4) 0.066(3) Uani 1 1 d . .
H29A H 0.3596 0.1774 0.6862 0.098 Uiso 1 1 calc R U
H29B H 0.3348 0.231 0.7282 0.098 Uiso 1 1 calc R U
H29C H 0.4112 0.199 0.7492 0.098 Uiso 1 1 calc R U
C30 C 0.3793(5) 0.3628(4) 0.7400(4) 0.051(2) Uani 1 1 d . .
H30A H 0.4184 0.3769 0.773 0.076 Uiso 1 1 calc R U
H30B H 0.3486 0.334 0.7574 0.076 Uiso 1 1 calc R U
H30C H 0.3516 0.3992 0.7217 0.076 Uiso 1 1 calc R U
C31 C 0.2155(5) 0.4486(4) 0.3976(4) 0.0487(19) Uani 1 1 d . U
C32 C 0.2432(5) 0.4859(3) 0.4511(3) 0.0401(17) Uani 1 1 d . U
C33 C 0.3183(5) 0.4785(4) 0.4643(5) 0.063(2) Uani 1 1 d . U
C34 C 0.3362(7) 0.4363(6) 0.4223(7) 0.086(3) Uani 1 1 d . U
C35 C 0.2735(8) 0.4187(4) 0.3813(5) 0.074(3) Uani 1 1 d . U
C36 C 0.1392(7) 0.4468(6) 0.3653(6) 0.117(5) Uani 1 1 d . U
H36A H 0.1094 0.4421 0.396 0.175 Uiso 1 1 calc R U
H36B H 0.1314 0.4111 0.3366 0.175 Uiso 1 1 calc R U
H36C H 0.127 0.4861 0.3423 0.175 Uiso 1 1 calc R U
C37 C 0.2021(8) 0.5268(5) 0.4857(6) 0.099(4) Uani 1 1 d . U
H37A H 0.221 0.5227 0.5303 0.149 Uiso 1 1 calc R U
H37B H 0.1521 0.514 0.4763 0.149 Uiso 1 1 calc R U
H37C H 0.2059 0.5708 0.4732 0.149 Uiso 1 1 calc R U
C38 C 0.3682(9) 0.5137(6) 0.5157(7) 0.161(8) Uani 1 1 d . U
H38A H 0.3574 0.5024 0.5558 0.241 Uiso 1 1 calc R U
H38B H 0.3619 0.5592 0.5091 0.241 Uiso 1 1 calc R U
H38C H 0.4174 0.5022 0.5153 0.241 Uiso 1 1 calc R U
C39 C 0.4109(8) 0.4196(8) 0.4187(11) 0.199(9) Uani 1 1 d . U
H39A H 0.432 0.4542 0.3994 0.299 Uiso 1 1 calc R U
H39B H 0.4107 0.3813 0.3939 0.299 Uiso 1 1 calc R U
H39C H 0.4387 0.4122 0.4606 0.299 Uiso 1 1 calc R U
C40 C 0.2666(13) 0.3772(6) 0.3247(6) 0.188(9) Uani 1 1 d . U
H40A H 0.2468 0.4017 0.2875 0.283 Uiso 1 1 calc R U
H40B H 0.235 0.3417 0.3282 0.283 Uiso 1 1 calc R U
H40C H 0.3135 0.3611 0.3216 0.283 Uiso 1 1 calc R U
I1 I 0.20944(3) 0.12968(2) 0.50481(2) 0.04770(15) Uani 1 1 d . .
I2 I 0.30179(3) 0.20441(3) 0.38862(2) 0.04142(14) Uani 1 1 d . .
N1 N 0.2725(3) 0.3796(3) 0.5689(3) 0.0316(14) Uani 1 1 d . .
N12 N 0.2640(3) 0.2568(3) 0.5853(3) 0.0314(14) Uani 1 1 d . .
H12 H 0.2616 0.2246 0.6179 0.038 Uiso 1 1 calc R U
N13 N 0.1769(3) 0.3416(3) 0.4732(3) 0.0344(14) Uani 1 1 d . .
H13 H 0.142 0.3338 0.4415 0.041 Uiso 1 1 calc R U
N23 N 0.3442(3) 0.3143(3) 0.5008(2) 0.0279(13) Uani 1 1 d . .
H23 H 0.3887 0.3149 0.484 0.033 Uiso 1 1 calc R U
Pd1 Pd 0.27726(3) 0.23454(2) 0.49620(2) 0.02822(13) Uani 1 1 d . .
Ti1 Ti 0.19033(7) 0.32569(6) 0.56011(6) 0.0297(3) Uani 1 1 d . .
Ti2 Ti 0.34344(7) 0.31560(6) 0.58926(5) 0.0284(3) Uani 1 1 d . .
Ti3 Ti 0.26770(7) 0.38061(6) 0.48106(6) 0.0309(3) Uani 1 1 d . .
C41 C 0.3060(4) -0.3316(4) 0.3433(3) 0.0326(17) Uani 1 1 d . .
C42 C 0.3223(4) -0.2702(4) 0.3262(3) 0.0358(18) Uani 1 1 d . .
C43 C 0.3583(4) -0.2758(4) 0.2773(3) 0.0376(19) Uani 1 1 d . .
C44 C 0.3650(4) -0.3401(4) 0.2638(3) 0.0352(17) Uani 1 1 d . .
C45 C 0.3327(4) -0.3754(3) 0.3054(3) 0.0314(16) Uani 1 1 d . .
C46 C 0.2718(5) -0.3494(5) 0.3966(4) 0.053(2) Uani 1 1 d . .
H46A H 0.3075 -0.3485 0.4353 0.079 Uiso 1 1 calc R U
H46B H 0.2518 -0.3919 0.3899 0.079 Uiso 1 1 calc R U
H46C H 0.2339 -0.3194 0.3993 0.079 Uiso 1 1 calc R U
C47 C 0.3082(5) -0.2102(4) 0.3575(4) 0.059(3) Uani 1 1 d . .
H47A H 0.352 -0.1959 0.3849 0.089 Uiso 1 1 calc R U
H47B H 0.2718 -0.2177 0.3819 0.089 Uiso 1 1 calc R U
H47C H 0.2916 -0.1779 0.3261 0.089 Uiso 1 1 calc R U
C48 C 0.3868(6) -0.2216(4) 0.2460(4) 0.059(3) Uani 1 1 d . .
H48A H 0.4388 -0.2236 0.2546 0.089 Uiso 1 1 calc R U
H48B H 0.3718 -0.1818 0.2619 0.089 Uiso 1 1 calc R U
H48C H 0.3685 -0.224 0.2012 0.089 Uiso 1 1 calc R U
C49 C 0.4034(4) -0.3664(4) 0.2163(4) 0.048(2) Uani 1 1 d . .
H49A H 0.387 -0.3448 0.1766 0.072 Uiso 1 1 calc R U
H49B H 0.3937 -0.4116 0.2111 0.072 Uiso 1 1 calc R U
H49C H 0.4546 -0.3597 0.2303 0.072 Uiso 1 1 calc R U
C50 C 0.3305(5) -0.4458(4) 0.3116(4) 0.049(2) Uani 1 1 d . .
H50A H 0.3616 -0.4587 0.3505 0.074 Uiso 1 1 calc R U
H50B H 0.3467 -0.4654 0.2767 0.074 Uiso 1 1 calc R U
H50C H 0.2818 -0.4592 0.3115 0.074 Uiso 1 1 calc R U
C51 C 0.1806(6) -0.4820(4) 0.1209(4) 0.052(2) Uani 1 1 d . .
C52 C 0.1084(5) -0.4851(3) 0.1232(4) 0.045(2) Uani 1 1 d . .
C53 C 0.0699(4) -0.4493(4) 0.0733(4) 0.041(2) Uani 1 1 d . .
C54 C 0.1185(4) -0.4237(3) 0.0406(3) 0.0363(18) Uani 1 1 d . .
C55 C 0.1884(4) -0.4440(4) 0.0699(4) 0.042(2) Uani 1 1 d . .
C56 C 0.2413(7) -0.5175(5) 0.1629(5) 0.094(5) Uani 1 1 d . .
H56A H 0.2474 -0.5587 0.1447 0.141 Uiso 1 1 calc R U
H56B H 0.23 -0.5233 0.2039 0.141 Uiso 1 1 calc R U
H56C H 0.2852 -0.4931 0.1669 0.141 Uiso 1 1 calc R U
C57 C 0.0749(8) -0.5232(4) 0.1662(5) 0.089(4) Uani 1 1 d . .
H57A H 0.0532 -0.561 0.1448 0.133 Uiso 1 1 calc R U
H57B H 0.0383 -0.498 0.1799 0.133 Uiso 1 1 calc R U
H57C H 0.1111 -0.5356 0.2023 0.133 Uiso 1 1 calc R U
C58 C -0.0102(5) -0.4417(5) 0.0563(5) 0.069(3) Uani 1 1 d . .
H58A H -0.022 -0.4041 0.0304 0.104 Uiso 1 1 calc R U
H58B H -0.0289 -0.437 0.0942 0.104 Uiso 1 1 calc R U
H58C H -0.0313 -0.4789 0.0335 0.104 Uiso 1 1 calc R U
C59 C 0.0991(6) -0.3865(4) -0.0183(4) 0.059(3) Uani 1 1 d . .
H59A H 0.0998 -0.4142 -0.0537 0.089 Uiso 1 1 calc R U
H59B H 0.1334 -0.3524 -0.0178 0.089 Uiso 1 1 calc R U
H59C H 0.0515 -0.3688 -0.0219 0.089 Uiso 1 1 calc R U
C60 C 0.2560(5) -0.4320(5) 0.0490(5) 0.073(3) Uani 1 1 d . .
H60A H 0.2956 -0.4328 0.0848 0.11 Uiso 1 1 calc R U
H60B H 0.2537 -0.3906 0.0289 0.11 Uiso 1 1 calc R U
H60C H 0.263 -0.4647 0.0194 0.11 Uiso 1 1 calc R U
C61 C -0.0107(4) -0.3438(4) 0.2544(4) 0.044(2) Uani 1 1 d . .
C62 C -0.0340(4) -0.2895(4) 0.2180(4) 0.043(2) Uani 1 1 d . .
C63 C 0.0003(4) -0.2365(4) 0.2498(3) 0.0376(18) Uani 1 1 d . .
C64 C 0.0452(4) -0.2583(4) 0.3059(3) 0.0368(18) Uani 1 1 d . .
C65 C 0.0375(4) -0.3239(4) 0.3084(4) 0.0409(19) Uani 1 1 d . .
C66 C -0.0337(6) -0.4094(5) 0.2395(5) 0.080(4) Uani 1 1 d . .
H66A H 0.0073 -0.4376 0.25 0.119 Uiso 1 1 calc R U
H66B H -0.0544 -0.4128 0.1952 0.119 Uiso 1 1 calc R U
H66C H -0.0692 -0.4213 0.2635 0.119 Uiso 1 1 calc R U
C67 C -0.0890(5) -0.2861(6) 0.1579(4) 0.074(3) Uani 1 1 d . .
H67A H -0.1009 -0.3288 0.1423 0.111 Uiso 1 1 calc R U
H67B H -0.0698 -0.262 0.1272 0.111 Uiso 1 1 calc R U
H67C H -0.1319 -0.2653 0.1655 0.111 Uiso 1 1 calc R U
C68 C -0.0116(6) -0.1682(5) 0.2321(5) 0.073(3) Uani 1 1 d . .
H68A H -0.0136 -0.1633 0.1875 0.11 Uiso 1 1 calc R U
H68B H 0.0274 -0.1428 0.2553 0.11 Uiso 1 1 calc R U
H68C H -0.0565 -0.154 0.2418 0.11 Uiso 1 1 calc R U
C69 C 0.0893(5) -0.2176(5) 0.3552(4) 0.063(3) Uani 1 1 d . .
H69A H 0.0624 -0.2085 0.3874 0.094 Uiso 1 1 calc R U
H69B H 0.1009 -0.178 0.3367 0.094 Uiso 1 1 calc R U
H69C H 0.1332 -0.2398 0.3736 0.094 Uiso 1 1 calc R U
C70 C 0.0709(5) -0.3669(5) 0.3604(4) 0.063(3) Uani 1 1 d . .
H70A H 0.0342 -0.3831 0.3812 0.094 Uiso 1 1 calc R U
H70B H 0.1063 -0.3435 0.3903 0.094 Uiso 1 1 calc R U
H70C H 0.094 -0.4022 0.3437 0.094 Uiso 1 1 calc R U
I3 I 0.19902(3) -0.22546(3) 0.03330(2) 0.04139(14) Uani 1 1 d . .
I4 I 0.13214(4) -0.12511(2) 0.14365(3) 0.05609(18) Uani 1 1 d . .
N2 N 0.1587(3) -0.3714(3) 0.2309(2) 0.0296(13) Uani 1 1 d . .
N45 N 0.2340(3) -0.3260(3) 0.1538(2) 0.0310(14) Uani 1 1 d . .
H45 H 0.2753 -0.3356 0.1343 0.037 Uiso 1 1 calc R U
N46 N 0.1755(3) -0.2473(3) 0.2391(2) 0.0290(13) Uani 1 1 d . .
H46 H 0.1825 -0.2116 0.2693 0.035 Uiso 1 1 calc R U
N56 N 0.0647(3) -0.3260(3) 0.1371(3) 0.0297(13) Uani 1 1 d . .
H56 H 0.0298 -0.3151 0.1066 0.036 Uiso 1 1 calc R U
Pd2 Pd 0.18212(3) -0.23857(2) 0.14616(2) 0.02776(13) Uani 1 1 d . .
Ti4 Ti 0.24092(7) -0.31851(6) 0.24291(5) 0.0278(3) Uani 1 1 d . .
Ti5 Ti 0.14506(7) -0.38026(6) 0.14237(5) 0.0302(3) Uani 1 1 d . .
Ti6 Ti 0.08899(7) -0.30460(6) 0.22329(5) 0.0286(3) Uani 1 1 d . .
I10 I 0.47724(3) 0.23262(3) 0.40609(3) 0.05655(17) Uani 1 1 d . .
I11 I 0.62356(3) 0.25355(3) 0.43795(3) 0.05664(17) Uani 1 1 d . .
I12 I 0.19930(4) 0.02572(3) 0.38538(3) 0.06113(18) Uani 1 1 d . .
I13 I 0.17244(4) -0.05349(3) 0.28393(3) 0.05978(18) Uani 1 1 d . .

loop_
_atom_site_aniso_label
_atom_site_aniso_U_11
_atom_site_aniso_U_22
_atom_site_aniso_U_33
_atom_site_aniso_U_23
_atom_site_aniso_U_13
_atom_site_aniso_U_12
C11 0.060(6) 0.041(4) 0.047(4) -0.008(3) 0.031(4) -0.011(4)
C12 0.041(5) 0.078(5) 0.023(4) -0.002(3) 0.012(3) 0.007(4)
C13 0.052(5) 0.039(4) 0.065(5) 0.012(3) 0.038(4) 0.006(4)
C14 0.038(5) 0.055(4) 0.046(4) -0.017(3) 0.018(3) -0.013(4)
C15 0.054(5) 0.049(4) 0.042(4) 0.007(3) 0.013(4) 0.018(4)
C16 0.147(12) 0.065(6) 0.120(10) -0.045(6) 0.095(10) -0.034(7)
C17 0.057(7) 0.218(16) 0.030(5) 0.007(6) 0.015(4) 0.015(8)
C18 0.109(10) 0.059(6) 0.178(14) 0.057(7) 0.105(10) 0.028(6)
C19 0.058(7) 0.120(10) 0.093(8) -0.056(7) 0.028(6) -0.040(7)
C20 0.092(9) 0.141(11) 0.068(7) 0.053(7) 0.038(6) 0.055(8)
C21 0.039(5) 0.043(5) 0.027(4) -0.006(3) -0.009(3) -0.004(4)
C22 0.030(4) 0.061(6) 0.027(4) -0.002(4) -0.003(3) 0.005(4)
C23 0.053(5) 0.039(5) 0.038(5) -0.005(4) -0.008(4) 0.015(4)
C24 0.049(5) 0.037(4) 0.028(4) 0.004(3) -0.007(4) 0.002(4)
C25 0.038(4) 0.045(5) 0.022(4) 0.001(3) -0.005(3) 0.000(4)
C26 0.053(6) 0.044(5) 0.044(5) 0.000(4) -0.006(4) -0.003(4)
C27 0.038(5) 0.090(7) 0.041(5) -0.005(5) 0.010(4) 0.002(5)
C28 0.074(7) 0.046(6) 0.069(7) -0.017(5) -0.009(5) 0.018(5)
C29 0.087(8) 0.052(6) 0.045(5) 0.020(4) -0.015(5) -0.007(5)
C30 0.051(5) 0.071(6) 0.028(4) -0.012(4) 0.002(4) 0.002(5)
C31 0.071(5) 0.037(4) 0.032(4) 0.020(3) -0.002(4) 0.000(4)
C32 0.067(5) 0.018(4) 0.036(4) 0.012(3) 0.012(3) 0.004(3)
C33 0.059(5) 0.047(5) 0.071(6) 0.046(4) -0.011(4) -0.022(4)
C34 0.080(6) 0.068(7) 0.123(8) 0.076(5) 0.055(5) 0.032(5)
C35 0.155(7) 0.033(5) 0.049(5) 0.020(4) 0.054(5) 0.018(6)
C36 0.099(7) 0.094(9) 0.117(10) 0.076(8) -0.072(7) -0.045(7)
C37 0.185(13) 0.048(6) 0.093(8) 0.029(5) 0.093(9) 0.026(7)
C38 0.180(14) 0.100(9) 0.143(10) 0.084(7) -0.107(10) -0.095(10)
C39 0.126(8) 0.181(15) 0.34(2) 0.211(15) 0.167(12) 0.103(10)
C40 0.48(3) 0.052(7) 0.062(7) 0.010(5) 0.121(11) 0.047(12)
I1 0.0710(4) 0.0323(3) 0.0411(3) -0.0067(2) 0.0144(3) -0.0163(3)
I2 0.0451(3) 0.0512(3) 0.0282(3) -0.0111(2) 0.0082(2) -0.0068(2)
N1 0.043(4) 0.021(3) 0.030(3) -0.001(2) 0.006(3) -0.004(3)
N12 0.043(4) 0.029(3) 0.022(3) 0.000(2) 0.007(3) -0.003(3)
N13 0.042(4) 0.037(4) 0.024(3) 0.004(3) 0.007(3) -0.006(3)
N23 0.030(3) 0.029(3) 0.024(3) 0.002(2) 0.005(2) -0.002(3)
Pd1 0.0354(3) 0.0266(3) 0.0215(3) -0.0011(2) 0.0033(2) -0.0026(2)
Ti1 0.0357(8) 0.0288(7) 0.0244(6) 0.0013(5) 0.0058(5) -0.0012(6)
Ti2 0.0350(7) 0.0278(7) 0.0199(6) 0.0006(5) -0.0006(5) -0.0012(6)
Ti3 0.0385(8) 0.0285(7) 0.0254(6) 0.0071(5) 0.0060(6) 0.0005(6)
C41 0.034(4) 0.045(4) 0.015(3) -0.002(3) -0.004(3) -0.004(3)
C42 0.037(4) 0.036(4) 0.028(4) -0.001(3) -0.007(3) -0.003(3)
C43 0.035(4) 0.046(5) 0.025(4) 0.014(3) -0.008(3) -0.008(4)
C44 0.039(4) 0.040(4) 0.024(4) 0.003(3) 0.001(3) 0.001(4)
C45 0.034(4) 0.033(4) 0.022(3) 0.008(3) -0.004(3) 0.003(3)
C46 0.046(5) 0.085(7) 0.027(4) 0.009(4) 0.008(4) 0.004(5)
C47 0.072(7) 0.050(5) 0.047(5) -0.019(4) -0.008(5) 0.009(5)
C48 0.077(7) 0.049(5) 0.048(5) 0.016(4) 0.005(5) -0.027(5)
C49 0.041(5) 0.064(6) 0.036(4) 0.008(4) 0.005(4) 0.009(4)
C50 0.057(6) 0.039(5) 0.050(5) 0.014(4) 0.005(4) 0.001(4)
C51 0.077(7) 0.042(5) 0.032(4) -0.012(4) -0.003(4) 0.014(5)
C52 0.082(7) 0.024(4) 0.031(4) -0.004(3) 0.017(4) -0.007(4)
C53 0.047(5) 0.030(4) 0.043(5) -0.020(4) 0.004(4) -0.007(4)
C54 0.058(5) 0.032(4) 0.016(3) -0.009(3) 0.002(3) 0.002(4)
C55 0.043(5) 0.039(5) 0.040(5) -0.021(4) 0.003(4) 0.006(4)
C56 0.133(11) 0.065(7) 0.061(7) -0.009(6) -0.033(7) 0.045(7)
C57 0.187(14) 0.033(5) 0.058(6) -0.001(5) 0.052(8) -0.021(7)
C58 0.049(6) 0.082(8) 0.076(7) -0.042(6) 0.012(5) -0.014(5)
C59 0.097(8) 0.041(5) 0.035(5) 0.001(4) 0.003(5) 0.003(5)
C60 0.060(7) 0.090(8) 0.075(7) -0.049(6) 0.025(6) -0.008(6)
C61 0.039(5) 0.052(5) 0.044(5) -0.005(4) 0.017(4) -0.014(4)
C62 0.029(4) 0.070(6) 0.031(4) -0.008(4) 0.009(3) 0.000(4)
C63 0.043(5) 0.043(5) 0.032(4) 0.001(3) 0.018(3) 0.011(4)
C64 0.041(5) 0.043(5) 0.027(4) -0.010(3) 0.009(3) 0.005(4)
C65 0.042(5) 0.048(5) 0.039(4) 0.011(4) 0.022(4) 0.007(4)
C66 0.083(8) 0.082(8) 0.089(8) -0.027(6) 0.052(7) -0.043(6)
C67 0.034(5) 0.149(11) 0.038(5) -0.004(6) 0.004(4) 0.005(6)
C68 0.075(7) 0.063(7) 0.085(8) 0.022(6) 0.025(6) 0.031(6)
C69 0.072(7) 0.080(7) 0.035(5) -0.021(5) 0.010(5) 0.004(6)
C70 0.070(7) 0.078(7) 0.044(5) 0.029(5) 0.022(5) 0.012(5)
I3 0.0474(3) 0.0535(3) 0.0233(2) 0.0098(2) 0.0073(2) 0.0008(3)
I4 0.1018(5) 0.0274(3) 0.0359(3) 0.0012(2) 0.0066(3) 0.0115(3)
N2 0.044(4) 0.024(3) 0.018(3) 0.005(2) 0.001(3) 0.002(3)
N45 0.040(4) 0.037(3) 0.017(3) 0.000(2) 0.008(3) 0.005(3)
N46 0.036(4) 0.031(3) 0.018(3) -0.001(2) 0.002(2) -0.006(3)
N56 0.034(3) 0.029(3) 0.022(3) -0.001(2) -0.006(2) 0.002(3)
Pd2 0.0382(3) 0.0255(3) 0.0176(2) 0.0017(2) 0.0011(2) -0.0008(2)
Ti4 0.0353(7) 0.0276(7) 0.0178(6) 0.0014(5) -0.0006(5) 0.0006(5)
Ti5 0.0410(8) 0.0278(7) 0.0197(6) -0.0045(5) 0.0017(5) 0.0014(6)
Ti6 0.0344(7) 0.0304(7) 0.0202(6) -0.0021(5) 0.0036(5) 0.0008(6)
I10 0.0552(4) 0.0732(4) 0.0391(3) -0.0162(3) 0.0046(3) -0.0007(3)
I11 0.0550(4) 0.0793(4) 0.0351(3) -0.0159(3) 0.0081(3) -0.0023(3)
I12 0.0671(4) 0.0593(4) 0.0509(4) 0.0055(3) -0.0021(3) -0.0034(3)
I13 0.0757(5) 0.0381(3) 0.0629(4) 0.0062(3) 0.0081(3) 0.0074(3)

loop_
_atom_type_symbol
_atom_type_description
_atom_type_scat_dispersion_real
_atom_type_scat_dispersion_imag
_atom_type_scat_source
C C 0.0033 0.0016 'International Tables Vol C Tables 4.2.6.8 and 6.1.1.4'
H H 0 0 'International Tables Vol C Tables 4.2.6.8 and 6.1.1.4'
I I -0.4742 1.8119 'International Tables Vol C Tables 4.2.6.8 and 6.1.1.4'
N N 0.0061 0.0033 'International Tables Vol C Tables 4.2.6.8 and 6.1.1.4'
Pd Pd -0.9988 1.0072 'International Tables Vol C Tables 4.2.6.8 and 6.1.1.4'
Ti Ti 0.2776 0.4457 'International Tables Vol C Tables 4.2.6.8 and 6.1.1.4'

loop_
_exptl_crystal_face_index_h
_exptl_crystal_face_index_k
_exptl_crystal_face_index_l
_exptl_crystal_face_perp_dist
8 0 9 0.153
-1 0 2 0.116
-9 0 -1 0.095
1 0 -1 0.169
-1 0 -18 0.141
0 -1 0 0.073
0 1 0 0.144

loop_
_geom_angle_atom_site_label_1
_geom_angle_atom_site_label_2
_geom_angle_atom_site_label_3
_geom_angle
C15 C11 C12 108.0(7)
C15 C11 C16 126.0(10)
C12 C11 C16 126.0(10)
C15 C11 Ti1 75.3(5)
C12 C11 Ti1 72.5(5)
C16 C11 Ti1 119.5(6)
C11 C12 C13 107.5(7)
C11 C12 C17 126.1(10)
C13 C12 C17 126.4(10)
C11 C12 Ti1 72.1(5)
C13 C12 Ti1 74.1(4)
C17 C12 Ti1 120.5(6)
C14 C13 C12 107.9(7)
C14 C13 C18 125.0(10)
C12 C13 C18 126.8(10)
C14 C13 Ti1 74.2(5)
C12 C13 Ti1 70.6(5)
C18 C13 Ti1 125.2(6)
C13 C14 C15 108.1(7)
C13 C14 C19 127.4(9)
C15 C14 C19 124.5(9)
C13 C14 Ti1 71.7(5)
C15 C14 Ti1 72.3(5)
C19 C14 Ti1 122.7(6)
C11 C15 C14 108.5(7)
C11 C15 C20 126.6(10)
C14 C15 C20 124.9(10)
C11 C15 Ti1 70.2(5)
C14 C15 Ti1 73.5(5)
C20 C15 Ti1 124.7(7)
C25 C21 C22 107.7(7)
C25 C21 C26 126.3(8)
C22 C21 C26 125.9(8)
C25 C21 Ti2 72.2(4)
C22 C21 Ti2 74.2(4)
C26 C21 Ti2 121.0(5)
C21 C22 C23 108.4(7)
C21 C22 C27 125.3(8)
C23 C22 C27 126.1(8)
C21 C22 Ti2 71.3(4)
C23 C22 Ti2 73.2(5)
C27 C22 Ti2 124.5(5)
C24 C23 C22 107.4(7)
C24 C23 C28 126.0(9)
C22 C23 C28 126.6(9)
C24 C23 Ti2 71.8(4)
C22 C23 Ti2 72.4(4)
C28 C23 Ti2 122.3(6)
C23 C24 C25 107.7(7)
C23 C24 C29 125.5(8)
C25 C24 C29 126.6(8)
C23 C24 Ti2 73.9(4)
C25 C24 Ti2 71.2(4)
C29 C24 Ti2 124.1(6)
C21 C25 C24 108.8(7)
C21 C25 C30 124.6(7)
C24 C25 C30 126.6(8)
C21 C25 Ti2 73.2(4)
C24 C25 Ti2 73.9(4)
C30 C25 Ti2 121.9(5)
C35 C31 C32 106.4(9)
C35 C31 C36 128.9(11)
C32 C31 C36 124.7(10)
C35 C31 Ti3 72.0(5)
C32 C31 Ti3 70.9(4)
C36 C31 Ti3 124.5(6)
C33 C32 C31 107.3(8)
C33 C32 C37 125.8(10)
C31 C32 C37 126.8(10)
C33 C32 Ti3 72.6(4)
C31 C32 Ti3 74.0(4)
C37 C32 Ti3 120.6(6)
C34 C33 C32 108.5(9)
C34 C33 C38 127.6(13)
C32 C33 C38 123.8(13)
C34 C33 Ti3 72.6(6)
C32 C33 Ti3 72.2(4)
C38 C33 Ti3 122.2(6)
C33 C34 C35 107.7(9)
C33 C34 C39 124.3(17)
C35 C34 C39 127.7(16)
C33 C34 Ti3 73.3(6)
C35 C34 Ti3 73.5(6)
C39 C34 Ti3 124.3(7)
C31 C35 C34 110.1(9)
C31 C35 C40 122.5(15)
C34 C35 C40 127.3(15)
C31 C35 Ti3 73.9(5)
C34 C35 Ti3 72.0(6)
C40 C35 Ti3 123.7(7)
Ti2 N1 Ti3 97.4(3)
Ti2 N1 Ti1 97.7(3)
Ti3 N1 Ti1 92.1(2)
Ti2 N12 Ti1 92.8(2)
Ti2 N12 Pd1 86.6(2)
Ti1 N12 Pd1 96.8(2)
Ti1 N13 Ti3 93.0(3)
Ti2 N23 Ti3 92.9(2)
Ti2 N23 Pd1 86.0(2)
Ti3 N23 Pd1 97.9(2)
N12 Pd1 N23 88.0(2)
N12 Pd1 I2 176.35(17)
N23 Pd1 I2 90.99(15)
N12 Pd1 I1 87.98(16)
N23 Pd1 I1 171.14(15)
I2 Pd1 I1 92.54(3)
N12 Pd1 Ti2 44.81(17)
N23 Pd1 Ti2 44.55(15)
I2 Pd1 Ti2 133.35(4)
I1 Pd1 Ti2 129.45(4)
N12 Pd1 Ti1 40.93(17)
N23 Pd1 Ti1 81.90(16)
I2 Pd1 Ti1 142.32(4)
I1 Pd1 Ti1 100.10(4)
Ti2 Pd1 Ti1 58.89(4)
N12 Pd1 Ti3 81.94(16)
N23 Pd1 Ti3 39.90(16)
I2 Pd1 Ti3 99.51(3)
I1 Pd1 Ti3 146.80(4)
Ti2 Pd1 Ti3 58.10(4)
Ti1 Pd1 Ti3 53.09(4)
N13 Ti1 N1 86.3(3)
N13 Ti1 N12 110.1(3)
N1 Ti1 N12 83.5(2)
N13 Ti1 C11 115.7(3)
N1 Ti1 C11 102.5(3)
N12 Ti1 C11 134.0(3)
N13 Ti1 C12 146.6(3)
N1 Ti1 C12 112.0(3)
N12 Ti1 C12 99.8(3)
C11 Ti1 C12 35.4(3)
N13 Ti1 C13 127.2(3)
N1 Ti1 C13 145.4(3)
N12 Ti1 C13 91.1(3)
C11 Ti1 C13 58.3(3)
C12 Ti1 C13 35.3(3)
N13 Ti1 C15 89.0(3)
N1 Ti1 C15 124.6(3)
N12 Ti1 C15 147.8(3)
C11 Ti1 C15 34.6(3)
C12 Ti1 C15 57.7(3)
C13 Ti1 C15 57.0(3)
N13 Ti1 C14 95.0(3)
N1 Ti1 C14 158.5(3)
N12 Ti1 C14 115.8(3)
C11 Ti1 C14 57.7(3)
C12 Ti1 C14 57.7(3)
C13 Ti1 C14 34.0(3)
C15 Ti1 C14 34.2(3)
N13 Ti1 Ti3 43.50(19)
N1 Ti1 Ti3 43.80(17)
N12 Ti1 Ti3 92.24(18)
C11 Ti1 Ti3 123.7(2)
C12 Ti1 Ti3 151.7(2)
C13 Ti1 Ti3 170.7(3)
C15 Ti1 Ti3 118.5(2)
C14 Ti1 Ti3 137.5(2)
N13 Ti1 Ti2 99.1(2)
N1 Ti1 Ti2 40.92(18)
N12 Ti1 Ti2 42.63(17)
C11 Ti1 Ti2 128.6(2)
C12 Ti1 Ti2 113.1(2)
C13 Ti1 Ti2 126.0(2)
C15 Ti1 Ti2 162.0(2)
C14 Ti1 Ti2 157.6(2)
Ti3 Ti1 Ti2 61.06(5)
N13 Ti1 Pd1 68.06(19)
N1 Ti1 Pd1 84.64(18)
N12 Ti1 Pd1 42.23(16)
C11 Ti1 Pd1 171.9(2)
C12 Ti1 Pd1 138.3(2)
C13 Ti1 Pd1 113.6(2)
C15 Ti1 Pd1 142.4(2)
C14 Ti1 Pd1 115.8(2)
Ti3 Ti1 Pd1 64.15(4)
Ti2 Ti1 Pd1 55.31(4)
N1 Ti2 N23 85.8(2)
N1 Ti2 N12 85.9(3)
N23 Ti2 N12 96.4(2)
N1 Ti2 C25 111.2(3)
N23 Ti2 C25 146.8(3)
N12 Ti2 C25 112.5(3)
N1 Ti2 C21 110.5(3)
N23 Ti2 C21 113.6(3)
N12 Ti2 C21 146.2(3)
C25 Ti2 C21 34.5(3)
N1 Ti2 C24 138.7(3)
N23 Ti2 C24 135.4(3)
N12 Ti2 C24 90.1(3)
C25 Ti2 C24 35.0(3)
C21 Ti2 C24 57.8(3)
N1 Ti2 C22 137.3(3)
N23 Ti2 C22 90.8(3)
N12 Ti2 C22 136.7(3)
C25 Ti2 C22 57.2(3)
C21 Ti2 C22 34.6(3)
C24 Ti2 C22 57.1(3)
N1 Ti2 C23 167.7(3)
N23 Ti2 C23 101.8(3)
N12 Ti2 C23 102.6(3)
C25 Ti2 C23 57.5(3)
C21 Ti2 C23 57.7(3)
C24 Ti2 C23 34.3(3)
C22 Ti2 C23 34.4(3)
N1 Ti2 Pd1 93.97(18)
N23 Ti2 Pd1 49.47(17)
N12 Ti2 Pd1 48.56(17)
C25 Ti2 Pd1 148.4(2)
C21 Ti2 Pd1 150.1(2)
C24 Ti2 Pd1 113.60(19)
C22 Ti2 Pd1 115.6(2)
C23 Ti2 Pd1 98.3(2)
N1 Ti2 Ti3 41.38(18)
N23 Ti2 Ti3 44.47(17)
N12 Ti2 Ti3 90.60(18)
C25 Ti2 Ti3 144.6(2)
C21 Ti2 Ti3 121.5(2)
C24 Ti2 Ti3 179.3(2)
C22 Ti2 Ti3 122.3(2)
C23 Ti2 Ti3 145.5(2)
Pd1 Ti2 Ti3 66.89(4)
N1 Ti2 Ti1 41.37(18)
N23 Ti2 Ti1 89.76(18)
N12 Ti2 Ti1 44.59(18)
C25 Ti2 Ti1 122.1(2)
C21 Ti2 Ti1 144.0(2)
C24 Ti2 Ti1 123.2(2)
C22 Ti2 Ti1 178.5(2)
C23 Ti2 Ti1 146.7(2)
Pd1 Ti2 Ti1 65.80(4)
Ti3 Ti2 Ti1 57.39(5)
N13 Ti3 N1 86.6(3)
N13 Ti3 N23 109.3(3)
N1 Ti3 N23 83.8(2)
N13 Ti3 C34 140.8(4)
N1 Ti3 C34 130.2(5)
N23 Ti3 C34 90.1(3)
N13 Ti3 C32 105.1(3)
N1 Ti3 C32 105.0(3)
N23 Ti3 C32 145.0(3)
C34 Ti3 C32 58.0(3)
N13 Ti3 C33 140.2(3)
N1 Ti3 C33 103.5(3)
N23 Ti3 C33 110.0(3)
C34 Ti3 C33 34.2(4)
C32 Ti3 C33 35.2(3)
N13 Ti3 C35 106.3(4)
N1 Ti3 C35 159.9(3)
N23 Ti3 C35 105.5(3)
C34 Ti3 C35 34.6(4)
C32 Ti3 C35 57.3(3)
C33 Ti3 C35 56.8(4)
N13 Ti3 C31 87.7(3)
N1 Ti3 C31 135.2(3)
N23 Ti3 C31 139.4(3)
C34 Ti3 C31 57.7(4)
C32 Ti3 C31 35.1(3)
C33 Ti3 C31 57.9(3)
C35 Ti3 C31 34.0(4)
N13 Ti3 Ti1 43.49(17)
N1 Ti3 Ti1 44.09(18)
N23 Ti3 Ti1 91.94(17)
C34 Ti3 Ti1 173.6(4)
C32 Ti3 Ti1 118.3(2)
C33 Ti3 Ti1 139.7(3)
C35 Ti3 Ti1 149.5(4)
C31 Ti3 Ti1 122.9(2)
N13 Ti3 Ti2 99.53(18)
N1 Ti3 Ti2 41.19(18)
N23 Ti3 Ti2 42.67(16)
C34 Ti3 Ti2 116.9(3)
C32 Ti3 Ti2 136.6(2)
C33 Ti3 Ti2 113.4(2)
C35 Ti3 Ti2 145.2(3)
C31 Ti3 Ti2 171.1(2)
Ti1 Ti3 Ti2 61.55(5)
N13 Ti3 Pd1 67.13(19)
N1 Ti3 Pd1 83.74(17)
N23 Ti3 Pd1 42.24(16)
C34 Ti3 Pd1 122.1(3)
C32 Ti3 Pd1 168.2(2)
C33 Ti3 Pd1 151.2(3)
C35 Ti3 Pd1 115.2(2)
C31 Ti3 Pd1 133.5(2)
Ti1 Ti3 Pd1 62.76(4)
Ti2 Ti3 Pd1 55.00(3)
C42 C41 C45 108.9(7)
C42 C41 C46 126.6(7)
C45 C41 C46 124.3(7)
C42 C41 Ti4 75.0(4)
C45 C41 Ti4 73.0(4)
C46 C41 Ti4 122.3(5)
C43 C42 C41 107.4(7)
C43 C42 C47 126.3(8)
C41 C42 C47 126.2(8)
C43 C42 Ti4 73.9(4)
C41 C42 Ti4 70.2(4)
C47 C42 Ti4 124.5(5)
C42 C43 C44 109.0(7)
C42 C43 C48 125.0(8)
C44 C43 C48 126.0(8)
C42 C43 Ti4 72.2(4)
C44 C43 Ti4 71.9(4)
C48 C43 Ti4 123.4(5)
C43 C44 C45 107.7(7)
C43 C44 C49 125.7(7)
C45 C44 C49 126.6(7)
C43 C44 Ti4 73.9(4)
C45 C44 Ti4 70.9(4)
C49 C44 Ti4 123.5(5)
C41 C45 C44 107.0(6)
C41 C45 C50 125.5(7)
C44 C45 C50 127.3(7)
C41 C45 Ti4 71.7(4)
C44 C45 Ti4 74.1(4)
C50 C45 Ti4 122.3(5)
C52 C51 C55 108.9(7)
C52 C51 C56 126.4(10)
C55 C51 C56 124.6(10)
C52 C51 Ti5 72.8(5)
C55 C51 Ti5 73.7(5)
C56 C51 Ti5 123.3(6)
C51 C52 C53 108.1(7)
C51 C52 C57 127.7(9)
C53 C52 C57 124.0(10)
C51 C52 Ti5 72.4(5)
C53 C52 Ti5 73.8(4)
C57 C52 Ti5 123.6(6)
C54 C53 C52 108.0(7)
C54 C53 C58 125.7(8)
C52 C53 C58 126.3(9)
C54 C53 Ti5 73.0(4)
C52 C53 Ti5 71.3(4)
C58 C53 Ti5 123.0(5)
C53 C54 C55 108.5(7)
C53 C54 C59 125.1(8)
C55 C54 C59 126.2(8)
C53 C54 Ti5 72.8(4)
C55 C54 Ti5 72.1(4)
C59 C54 Ti5 125.4(5)
C51 C55 C54 106.6(8)
C51 C55 C60 125.8(9)
C54 C55 C60 127.5(9)
C51 C55 Ti5 71.3(5)
C54 C55 Ti5 72.8(4)
C60 C55 Ti5 124.1(6)
C65 C61 C62 108.0(7)
C65 C61 C66 125.7(9)
C62 C61 C66 126.3(9)
C65 C61 Ti6 72.7(4)
C62 C61 Ti6 74.2(5)
C66 C61 Ti6 120.0(6)
C63 C62 C61 107.7(7)
C63 C62 C67 124.4(9)
C61 C62 C67 127.9(9)
C63 C62 Ti6 73.9(4)
C61 C62 Ti6 70.5(4)
C67 C62 Ti6 124.1(6)
C62 C63 C64 108.0(7)
C62 C63 C68 127.3(8)
C64 C63 C68 124.5(8)
C62 C63 Ti6 71.6(4)
C64 C63 Ti6 71.5(4)
C68 C63 Ti6 126.5(6)
C65 C64 C63 107.7(7)
C65 C64 C69 126.1(8)
C63 C64 C69 126.1(8)
C65 C64 Ti6 71.1(4)
C63 C64 Ti6 73.5(4)
C69 C64 Ti6 123.8(6)
C64 C65 C61 108.6(7)
C64 C65 C70 126.9(8)
C61 C65 C70 124.3(8)
C64 C65 Ti6 74.2(4)
C61 C65 Ti6 71.9(4)
C70 C65 Ti6 122.3(6)
Ti4 N2 Ti5 97.7(3)
Ti4 N2 Ti6 97.0(3)
Ti5 N2 Ti6 92.1(2)
Ti4 N45 Ti5 93.0(2)
Ti4 N45 Pd2 86.7(2)
Ti5 N45 Pd2 96.7(3)
Ti4 N46 Ti6 92.5(2)
Ti4 N46 Pd2 86.7(2)
Ti6 N46 Pd2 95.6(2)
Ti5 N56 Ti6 93.0(2)
N46 Pd2 N45 88.1(2)
N46 Pd2 I4 90.38(16)
N45 Pd2 I4 173.24(17)
N46 Pd2 I3 176.19(16)
N45 Pd2 I3 91.17(15)
I4 Pd2 I3 89.94(3)
N46 Pd2 Ti4 44.70(17)
N45 Pd2 Ti4 44.44(14)
I4 Pd2 Ti4 132.48(4)
I3 Pd2 Ti4 133.75(4)
N46 Pd2 Ti6 41.52(16)
N45 Pd2 Ti6 82.75(16)
I4 Pd2 Ti6 100.40(4)
I3 Pd2 Ti6 142.04(4)
Ti4 Pd2 Ti6 59.03(4)
N46 Pd2 Ti5 83.08(16)
N45 Pd2 Ti5 40.90(17)
I4 Pd2 Ti5 145.31(4)
I3 Pd2 Ti5 98.78(3)
Ti4 Pd2 Ti5 58.76(4)
Ti6 Pd2 Ti5 53.79(4)
N2 Ti4 N45 86.0(2)
N2 Ti4 N46 86.6(2)
N45 Ti4 N46 96.3(2)
N2 Ti4 C41 109.3(2)
N45 Ti4 C41 149.5(3)
N46 Ti4 C41 110.4(3)
N2 Ti4 C45 106.4(2)
N45 Ti4 C45 116.0(3)
N46 Ti4 C45 145.5(2)
C41 Ti4 C45 35.3(3)
N2 Ti4 C44 133.0(3)
N45 Ti4 C44 92.2(3)
N46 Ti4 C44 140.1(3)
C41 Ti4 C44 58.0(3)
C45 Ti4 C44 35.0(3)
N2 Ti4 C42 138.7(3)
N45 Ti4 C42 135.2(3)
N46 Ti4 C42 90.9(2)
C41 Ti4 C42 34.8(3)
C45 Ti4 C42 58.1(3)
C44 Ti4 C42 57.3(3)
N2 Ti4 C43 163.8(2)
N45 Ti4 C43 102.3(3)
N46 Ti4 C43 106.1(3)
C41 Ti4 C43 57.1(2)
C45 Ti4 C43 57.5(3)
C44 Ti4 C43 34.2(3)
C42 Ti4 C43 34.0(3)
N2 Ti4 Pd2 93.28(16)
N45 Ti4 Pd2 48.90(17)
N46 Ti4 Pd2 48.58(16)
C41 Ti4 Pd2 149.16(19)
C45 Ti4 Pd2 155.02(19)
C44 Ti4 Pd2 120.04(18)
C42 Ti4 Pd2 115.32(18)
C43 Ti4 Pd2 102.71(17)
N2 Ti4 Ti6 41.78(17)
N45 Ti4 Ti6 89.99(19)
N46 Ti4 Ti6 44.82(17)
C41 Ti4 Ti6 119.2(2)
C45 Ti4 Ti6 139.55(19)
C44 Ti4 Ti6 174.15(19)
C42 Ti4 Ti6 123.8(2)
C43 Ti4 Ti6 150.0(2)
Pd2 Ti4 Ti6 65.25(4)
N2 Ti4 Ti5 41.31(16)
N45 Ti4 Ti5 44.69(18)
N46 Ti4 Ti5 90.77(17)
C41 Ti4 Ti5 144.12(19)
C45 Ti4 Ti5 120.22(18)
C44 Ti4 Ti5 121.19(19)
C42 Ti4 Ti5 178.3(2)
C43 Ti4 Ti5 145.3(2)
Pd2 Ti4 Ti5 65.98(4)
Ti6 Ti4 Ti5 57.53(5)
N56 Ti5 N2 86.7(2)
N56 Ti5 N45 108.4(2)
N2 Ti5 N45 83.3(2)
N56 Ti5 C51 143.9(3)
N2 Ti5 C51 108.1(3)
N45 Ti5 C51 105.9(3)
N56 Ti5 C52 110.5(3)
N2 Ti5 C52 104.4(3)
N45 Ti5 C52 140.6(3)
C51 Ti5 C52 34.8(3)
N56 Ti5 C55 133.9(3)
N2 Ti5 C55 138.2(3)
N45 Ti5 C55 90.2(3)
C51 Ti5 C55 35.0(3)
C52 Ti5 C55 58.1(3)
N56 Ti5 C53 87.3(3)
N2 Ti5 C53 130.4(3)
N45 Ti5 C53 144.4(3)
C51 Ti5 C53 57.8(3)
C52 Ti5 C53 34.9(3)
C55 Ti5 C53 57.9(3)
N56 Ti5 C54 99.3(3)
N2 Ti5 C54 162.0(3)
N45 Ti5 C54 110.4(3)
C51 Ti5 C54 57.9(3)
C52 Ti5 C54 57.6(3)
C55 Ti5 C54 35.1(3)
C53 Ti5 C54 34.3(3)
N56 Ti5 Ti6 43.54(16)
N2 Ti5 Ti6 44.11(17)
N45 Ti5 Ti6 91.22(17)
C51 Ti5 Ti6 146.2(2)
C52 Ti5 Ti6 121.5(2)
C55 Ti5 Ti6 177.5(2)
C53 Ti5 Ti6 120.1(2)
C54 Ti5 Ti6 142.4(2)
N56 Ti5 Ti4 98.91(17)
N2 Ti5 Ti4 41.01(18)
N45 Ti5 Ti4 42.30(15)
C51 Ti5 Ti4 114.0(2)
C52 Ti5 Ti4 133.5(2)
C55 Ti5 Ti4 121.2(2)
C53 Ti5 Ti4 168.3(2)
C54 Ti5 Ti4 151.3(2)
Ti6 Ti5 Ti4 61.09(5)
N56 Ti5 Pd2 66.11(17)
N2 Ti5 Pd2 83.95(17)
N45 Ti5 Pd2 42.42(17)
C51 Ti5 Pd2 145.9(3)
C52 Ti5 Pd2 171.0(2)
C55 Ti5 Pd2 117.5(2)
C53 Ti5 Pd2 136.4(2)
C54 Ti5 Pd2 113.97(19)
Ti6 Ti5 Pd2 62.47(4)
Ti4 Ti5 Pd2 55.26(3)
N56 Ti6 N2 86.3(2)
N56 Ti6 N46 109.6(2)
N2 Ti6 N46 83.9(2)
N56 Ti6 C61 99.2(3)
N2 Ti6 C61 108.2(3)
N46 Ti6 C61 149.5(3)
N56 Ti6 C65 134.4(3)
N2 Ti6 C65 101.7(3)
N46 Ti6 C65 115.8(3)
C61 Ti6 C65 35.4(3)
N56 Ti6 C62 86.9(3)
N2 Ti6 C62 140.5(3)
N46 Ti6 C62 134.7(3)
C61 Ti6 C62 35.3(3)
C65 Ti6 C62 58.5(3)
N56 Ti6 C64 143.9(3)
N2 Ti6 C64 125.9(2)
N46 Ti6 C64 91.6(3)
C61 Ti6 C64 58.4(3)
C65 Ti6 C64 34.7(3)
C62 Ti6 C64 58.2(3)
N56 Ti6 C63 110.1(3)
N2 Ti6 C63 159.3(2)
N46 Ti6 C63 101.4(3)
C61 Ti6 C63 58.1(3)
C65 Ti6 C63 57.9(3)
C62 Ti6 C63 34.5(3)
C64 Ti6 C63 35.0(3)
N56 Ti6 Ti5 43.42(18)
N2 Ti6 Ti5 43.84(16)
N46 Ti6 Ti5 92.45(17)
C61 Ti6 Ti5 115.9(2)
C65 Ti6 Ti5 134.5(2)
C62 Ti6 Ti5 124.3(2)
C64 Ti6 Ti5 168.2(2)
C63 Ti6 Ti5 153.4(2)
N56 Ti6 Ti4 99.07(19)
N2 Ti6 Ti4 41.23(18)
N46 Ti6 Ti4 42.71(17)
C61 Ti6 Ti4 142.6(2)
C65 Ti6 Ti4 116.6(2)
C62 Ti6 Ti4 174.02(19)
C64 Ti6 Ti4 115.9(2)
C63 Ti6 Ti4 140.9(2)
Ti5 Ti6 Ti4 61.38(5)
N56 Ti6 Pd2 66.93(18)
N2 Ti6 Pd2 84.76(18)
N46 Ti6 Pd2 42.85(15)
C61 Ti6 Pd2 160.9(2)
C65 Ti6 Pd2 157.5(2)
C62 Ti6 Pd2 127.3(2)
C64 Ti6 Pd2 125.4(2)
C63 Ti6 Pd2 112.82(19)
Ti5 Ti6 Pd2 63.74(4)
Ti4 Ti6 Pd2 55.72(4)

loop_
_geom_bond_atom_site_label_1
_geom_bond_atom_site_label_2
_geom_bond_distance
C11 C15 1.395(12)
C11 C12 1.406(12)
C11 C16 1.494(13)
C11 Ti1 2.313(8)
C12 C13 1.420(12)
C12 C17 1.518(12)
C12 Ti1 2.319(8)
C13 C14 1.393(12)
C13 C18 1.497(12)
C13 Ti1 2.363(8)
C14 C15 1.404(12)
C14 C19 1.524(12)
C14 Ti1 2.395(8)
C15 C20 1.500(12)
C15 Ti1 2.378(9)
C21 C25 1.395(11)
C21 C22 1.411(11)
C21 C26 1.499(11)
C21 Ti2 2.355(7)
C22 C23 1.420(12)
C22 C27 1.496(11)
C22 Ti2 2.393(8)
C23 C24 1.410(12)
C23 C28 1.511(11)
C23 Ti2 2.404(8)
C24 C25 1.419(11)
C24 C29 1.506(12)
C24 Ti2 2.378(7)
C25 C30 1.526(11)
C25 Ti2 2.343(7)
C31 C35 1.393(14)
C31 C32 1.431(11)
C31 C36 1.495(14)
C31 Ti3 2.392(7)
C32 C33 1.424(13)
C32 C37 1.487(13)
C32 Ti3 2.351(7)
C33 C34 1.382(16)
C33 C38 1.523(15)
C33 Ti3 2.357(8)
C34 C35 1.401(17)
C34 C39 1.499(16)
C34 Ti3 2.349(10)
C35 C40 1.513(15)
C35 Ti3 2.368(9)
I1 Pd1 2.6076(8)
I2 Pd1 2.5925(11)
N1 Ti2 1.913(6)
N1 Ti3 1.920(6)
N1 Ti1 1.930(6)
N12 Ti2 1.962(6)
N12 Ti1 2.034(6)
N12 Pd1 2.087(6)
N13 Ti1 1.911(6)
N13 Ti3 1.911(6)
N23 Ti2 1.954(6)
N23 Ti3 2.020(6)
N23 Pd1 2.118(6)
Pd1 Ti2 2.7790(15)
Pd1 Ti1 3.0827(15)
Pd1 Ti3 3.1203(14)
Ti1 Ti3 2.7724(19)
Ti1 Ti2 2.894(2)
Ti2 Ti3 2.8801(19)
C41 C42 1.410(10)
C41 C45 1.415(10)
C41 C46 1.511(11)
C41 Ti4 2.325(6)
C42 C43 1.402(11)
C42 C47 1.499(11)
C42 Ti4 2.388(7)
C43 C44 1.409(11)
C43 C48 1.502(11)
C43 Ti4 2.410(8)
C44 C45 1.423(10)
C44 C49 1.509(11)
C44 Ti4 2.383(8)
C45 C50 1.501(10)
C45 Ti4 2.342(7)
C51 C52 1.402(13)
C51 C55 1.417(12)
C51 C56 1.531(13)
C51 Ti5 2.342(8)
C52 C53 1.417(12)
C52 C57 1.491(12)
C52 Ti5 2.347(8)
C53 C54 1.402(11)
C53 C58 1.518(12)
C53 Ti5 2.379(7)
C54 C55 1.434(11)
C54 C59 1.501(11)
C54 Ti5 2.382(7)
C55 C60 1.489(13)
C55 Ti5 2.373(7)
C61 C65 1.415(11)
C61 C62 1.423(12)
C61 C66 1.478(13)
C61 Ti6 2.321(8)
C62 C63 1.415(11)
C62 C67 1.519(11)
C62 Ti6 2.369(8)
C63 C64 1.434(11)
C63 C68 1.507(12)
C63 Ti6 2.399(8)
C64 C65 1.403(11)
C64 C69 1.505(11)
C64 Ti6 2.373(7)
C65 C70 1.503(11)
C65 Ti6 2.333(7)
I3 Pd2 2.5906(11)
I4 Pd2 2.5902(8)
N2 Ti4 1.914(6)
N2 Ti5 1.926(5)
N2 Ti6 1.936(6)
N45 Ti4 1.949(5)
N45 Ti5 2.036(6)
N45 Pd2 2.098(6)
N46 Ti4 1.958(6)
N46 Ti6 2.034(6)
N46 Pd2 2.087(5)
N56 Ti5 1.913(6)
N56 Ti6 1.917(6)
Pd2 Ti4 2.7786(14)
Pd2 Ti6 3.0541(16)
Pd2 Ti5 3.0886(14)
Ti4 Ti6 2.883(2)
Ti4 Ti5 2.8913(19)
Ti5 Ti6 2.7789(19)
I10 I11 2.7959(12)
I12 I13 2.7615(11)

loop_
_platon_squeeze_void_nr
_platon_squeeze_void_average_x
_platon_squeeze_void_average_y
_platon_squeeze_void_average_z
_platon_squeeze_void_volume
_platon_squeeze_void_count_electrons
_platon_squeeze_void_content
1 0.500 0.500 1.000 649 250 ' '
2 0.500 1.000 0.500 649 250 ' '
